data_4036061
loop_
_publ_author_name
'Wang, Junwen'
'Chen, Shouxiong'
'Wu, Wei'
'Wen, Shunli'
'Weng, Zhiqiang'

_publ_section_title
;
 Base-Mediated Tunable Synthesis of 2-Trifluoromethylated Furans and
 Dihydrofuranols: Extraordinary Stable in Sulfuric Acid.
;
_journal_name_full 'The Journal of organic chemistry'
_journal_paper_doi 10.1021/acs.joc.9b02326
_journal_year 2019
_chemical_formula_moiety 'C12 H7 Cl F3 N O2'
_chemical_formula_sum 'C12 H7 Cl F3 N O2'
_chemical_formula_weight 289.63
_space_group_crystal_system triclinic
_space_group_IT_number 2
_space_group_name_Hall '-P 1'
_space_group_name_H-M_alt 'P -1'
_atom_sites_solution_hydrogens difmap
_audit_creation_date 2019-07-09
_audit_creation_method
;
Olex2 1.2
(compiled 2018.05.29 svn.r3508 for OlexSys, GUI svn.r5506)
;
_cell_angle_alpha 110.209(4)
_cell_angle_beta 90.334(4)
_cell_angle_gamma 109.030(4)
_cell_formula_units_Z 4
_cell_length_a 10.0110(4)
_cell_length_b 11.0449(5)
_cell_length_c 13.0896(5)
_cell_measurement_reflns_used 2639
_cell_measurement_temperature 293(2)
_cell_measurement_theta_max 27.1300
_cell_measurement_theta_min 2.5970
_cell_volume 1272.50(11)
_computing_molecular_graphics 'Olex2 (Dolomanov et al., 2009)'
_computing_publication_material 'Olex2 (Dolomanov et al., 2009)'
_computing_structure_refinement 'ShelXL (Sheldrick, 2015)'
_computing_structure_solution 'SHELXS-97 (Sheldrick, 1990)'
_diffrn_ambient_temperature 293(2)
_diffrn_measured_fraction_theta_full 0.997
_diffrn_measured_fraction_theta_max 0.832
_diffrn_measurement_device_type 'multiwire proportional'
_diffrn_measurement_method 'phi and omega scans'
_diffrn_radiation_monochromator graphite
_diffrn_radiation_type MoK\a
_diffrn_radiation_wavelength 0.71073
_diffrn_reflns_av_R_equivalents 0.0500
_diffrn_reflns_av_unetI/netI 0.0684
_diffrn_reflns_Laue_measured_fraction_full 0.997
_diffrn_reflns_Laue_measured_fraction_max 0.832
_diffrn_reflns_limit_h_max 13
_diffrn_reflns_limit_h_min -13
_diffrn_reflns_limit_k_max 15
_diffrn_reflns_limit_k_min -14
_diffrn_reflns_limit_l_max 16
_diffrn_reflns_limit_l_min -17
_diffrn_reflns_number 20450
_diffrn_reflns_point_group_measured_fraction_full 0.997
_diffrn_reflns_point_group_measured_fraction_max 0.832
_diffrn_reflns_theta_full 25.242
_diffrn_reflns_theta_max 29.507
_diffrn_reflns_theta_min 1.673
_exptl_absorpt_coefficient_mu 0.333
_exptl_absorpt_correction_type none
_exptl_crystal_colour colorness
_exptl_crystal_density_diffrn 1.512
_exptl_crystal_density_method 'not measured'
_exptl_crystal_description needle
_exptl_crystal_F_000 584
_exptl_crystal_size_max 0.7
_exptl_crystal_size_mid 0.3
_exptl_crystal_size_min 0.016
_refine_diff_density_max 0.619
_refine_diff_density_min -0.440
_refine_diff_density_rms 0.074
_refine_ls_extinction_method none
_refine_ls_goodness_of_fit_ref 1.021
_refine_ls_hydrogen_treatment refall
_refine_ls_matrix_type full
_refine_ls_number_parameters 399
_refine_ls_number_reflns 5899
_refine_ls_number_restraints 0
_refine_ls_restrained_S_all 1.021
_refine_ls_R_factor_all 0.1284
_refine_ls_R_factor_gt 0.0621
_refine_ls_shift/su_max 0.001
_refine_ls_shift/su_mean 0.000
_refine_ls_structure_factor_coef Fsqd
_refine_ls_weighting_details
;
 w=1/[\s^2^(Fo^2^)+(0.1414P)^2^]
 where P=(Fo^2^+2Fc^2^)/3
;
_refine_ls_weighting_scheme calc
_refine_ls_wR_factor_gt 0.1894
_refine_ls_wR_factor_ref 0.2401
_reflns_Friedel_coverage 0.000
_reflns_number_gt 3082
_reflns_number_total 5899
_reflns_threshold_expression 'I > 2\s(I)'
_cod_data_source_file jo9b02326_si_004.cif
_cod_data_source_block wjw1
_cod_depositor_comments
;

2020-04-07
Z value and formula fixed to values more according to usual
chemical conventions.                 miguel
;
_cod_original_formula_sum 'C24 H14 Cl2 F6 N2 O4'
_cod_original_formula_weight 579.27
_cod_original_formula_moiety '2(C12 H7 Cl F3 N O2)'
_cod_original_formula_units_Z 2
_cod_original_cell_volume 1272.49(10)
_cod_database_code 4036061
_shelxl_version_number 2013-2
_shelx_space_group_comment
;
The symmetry employed for this shelxl refinement is uniquely defined
by the following loop, which should always be used as a source of
symmetry information in preference to the above space-group names.
They are only intended as comments.
;
_olex2_refinement_description
;
;
_olex2_submission_special_instructions 'No special instructions were received'

loop_
_space_group_symop_operation_xyz
'x, y, z'
'-x, -y, -z'

loop_
_atom_site_label
_atom_site_type_symbol
_atom_site_fract_x
_atom_site_fract_y
_atom_site_fract_z
_atom_site_U_iso_or_equiv
_atom_site_adp_type
_atom_site_occupancy
_atom_site_site_symmetry_order
_atom_site_calc_flag
Cl1 Cl 0.92085(11) 0.57961(11) 0.22718(9) 0.0734(4) Uani 1 1 d
Cl2 Cl 1.32970(12) 0.79170(12) 0.79090(8) 0.0793(4) Uani 1 1 d
O5 O 0.9160(2) 0.7803(2) 0.02082(17) 0.0507(6) Uani 1 1 d
O4 O 1.3646(2) 0.6410(2) 0.46755(19) 0.0569(6) Uani 1 1 d
O2 O 1.0797(2) 0.9288(3) 0.36173(18) 0.0572(6) Uani 1 1 d
O3 O 1.4051(2) 1.0397(2) 0.6851(2) 0.0602(7) Uani 1 1 d
C5 C 0.9758(3) 0.7962(3) 0.1202(2) 0.0431(7) Uani 1 1 d
C40 C 0.9638(3) 0.9234(3) 0.3226(2) 0.0426(7) Uani 1 1 d
N2AA N 0.8718(3) 0.9643(3) 0.3853(3) 0.0551(8) Uani 1 1 d
C41 C 0.8180(4) 0.9039(4) 0.1492(3) 0.0491(8) Uani 1 1 d
C9 C 1.3530(3) 0.7533(3) 0.5489(3) 0.0474(8) Uani 1 1 d
C10 C 1.4801(3) 0.8592(3) 0.5755(2) 0.0461(8) Uani 1 1 d
C11 C 1.0793(3) 0.7252(3) 0.1130(2) 0.0459(8) Uani 1 1 d
C12 C 0.9212(3) 0.8733(3) 0.2023(3) 0.0444(7) Uani 1 1 d
C39 C 1.5041(3) 1.0022(3) 0.6532(3) 0.0483(8) Uani 1 1 d
F2 F 0.6499(3) 0.9075(3) -0.0273(2) 0.1040(9) Uani 1 1 d
C15 C 1.5017(4) 0.6781(4) 0.4452(3) 0.0574(9) Uani 1 1 d
C16 C 1.0649(4) 0.6267(3) 0.1588(3) 0.0524(8) Uani 1 1 d
C17 C 0.7401(5) 0.8413(4) -0.0557(3) 0.0662(10) Uani 1 1 d
C18 C 0.8195(4) 0.8478(3) 0.0418(3) 0.0499(8) Uani 1 1 d
C43 C 1.5760(4) 0.8082(4) 0.5093(3) 0.0570(9) Uani 1 1 d
N1 N 1.6393(3) 1.0881(4) 0.6816(3) 0.0753(11) Uani 1 1 d
C21 C 1.1888(4) 0.7490(3) 0.6929(3) 0.0562(9) Uani 1 1 d
C22 C 1.1618(5) 0.5583(4) 0.1457(3) 0.0645(10) Uani 1 1 d
C23 C 1.2115(3) 0.7327(3) 0.5847(3) 0.0516(8) Uani 1 1 d
C24 C 1.1905(4) 0.7504(4) 0.0517(3) 0.0624(10) Uani 1 1 d
C25 C 1.2854(5) 0.6817(5) 0.0392(4) 0.0759(13) Uani 1 1 d
C26 C 1.5361(5) 0.5738(5) 0.3558(4) 0.0750(12) Uani 1 1 d
F6 F 1.6694(4) 0.6062(5) 0.3537(3) 0.195(3) Uani 1 1 d
F1 F 0.8240(4) 0.9029(4) -0.1156(3) 0.1248(12) Uani 1 1 d
C29 C 1.0541(5) 0.7300(4) 0.7237(5) 0.0754(12) Uani 1 1 d
C30 C 1.2711(5) 0.5859(4) 0.0868(4) 0.0731(12) Uani 1 1 d
C31 C 1.0943(4) 0.6925(5) 0.5089(4) 0.0727(12) Uani 1 1 d
C32 C 0.9592(5) 0.6722(5) 0.5398(5) 0.0932(16) Uani 1 1 d
F3 F 0.6688(5) 0.7200(3) -0.1200(3) 0.169(2) Uani 1 1 d
F5 F 1.4903(6) 0.4517(4) 0.3631(3) 0.1631(18) Uani 1 1 d
F4 F 1.4794(5) 0.5499(4) 0.2614(2) 0.1448(15) Uani 1 1 d
C36 C 0.9411(5) 0.6904(5) 0.6457(5) 0.0893(16) Uani 1 1 d
H30 H 1.339(5) 0.528(5) 0.077(4) 0.099(14) Uiso 1 1 d
H2AA H 0.897(3) 1.002(3) 0.446(3) 0.033(9) Uiso 1 1 d
H25 H 1.362(6) 0.693(5) 0.002(4) 0.110(17) Uiso 1 1 d
H41 H 0.762(4) 0.946(3) 0.184(3) 0.045(9) Uiso 1 1 d
H43 H 1.671(4) 0.850(4) 0.507(3) 0.059(10) Uiso 1 1 d
H24 H 1.186(5) 0.801(4) 0.013(4) 0.078(13) Uiso 1 1 d
H2AB H 0.781(5) 0.951(4) 0.353(3) 0.072(12) Uiso 1 1 d
H22 H 1.149(4) 0.494(4) 0.174(3) 0.069(12) Uiso 1 1 d
H32 H 0.884(5) 0.648(4) 0.479(4) 0.089(14) Uiso 1 1 d
H29 H 1.049(5) 0.739(4) 0.798(4) 0.082(14) Uiso 1 1 d
H31 H 1.106(5) 0.683(5) 0.444(4) 0.084(16) Uiso 1 1 d
H36 H 0.846(8) 0.663(6) 0.663(5) 0.14(2) Uiso 1 1 d
H1A H 1.660(4) 1.178(5) 0.734(4) 0.073(12) Uiso 1 1 d
H1B H 1.720(6) 1.067(5) 0.662(4) 0.096(15) Uiso 1 1 d

loop_
_atom_site_aniso_label
_atom_site_aniso_U_11
_atom_site_aniso_U_22
_atom_site_aniso_U_33
_atom_site_aniso_U_23
_atom_site_aniso_U_13
_atom_site_aniso_U_12
Cl1 0.0706(7) 0.0744(7) 0.0798(7) 0.0409(5) 0.0166(5) 0.0177(5)
Cl2 0.0810(8) 0.1094(9) 0.0621(6) 0.0450(6) 0.0151(5) 0.0374(6)
O5 0.0603(14) 0.0570(13) 0.0377(12) 0.0144(10) 0.0044(10) 0.0273(11)
O4 0.0463(14) 0.0614(14) 0.0518(14) 0.0088(11) 0.0064(10) 0.0177(11)
O2 0.0441(13) 0.0813(16) 0.0418(12) 0.0102(11) 0.0042(10) 0.0297(12)
O3 0.0408(13) 0.0662(15) 0.0689(16) 0.0166(12) 0.0113(11) 0.0216(11)
C5 0.0462(18) 0.0477(17) 0.0353(16) 0.0133(14) 0.0049(13) 0.0182(14)
C40 0.0374(17) 0.0463(17) 0.0391(17) 0.0092(14) 0.0050(13) 0.0154(13)
N2AA 0.0459(18) 0.080(2) 0.0343(17) 0.0079(15) 0.0050(13) 0.0296(15)
C41 0.0436(19) 0.0541(19) 0.047(2) 0.0134(16) 0.0047(15) 0.0196(16)
C9 0.0427(18) 0.0531(19) 0.0424(18) 0.0124(15) 0.0030(13) 0.0174(15)
C10 0.0391(17) 0.0593(19) 0.0387(17) 0.0166(15) 0.0043(13) 0.0173(15)
C11 0.0524(19) 0.0479(17) 0.0347(16) 0.0084(14) 0.0049(13) 0.0215(15)
C12 0.0412(17) 0.0479(17) 0.0421(17) 0.0136(14) 0.0077(13) 0.0164(14)
C39 0.0340(17) 0.062(2) 0.0469(18) 0.0170(16) 0.0058(14) 0.0168(15)
F2 0.106(2) 0.151(2) 0.0810(17) 0.0397(17) -0.0024(15) 0.081(2)
C15 0.0432(19) 0.072(2) 0.050(2) 0.0117(18) 0.0059(15) 0.0226(17)
C16 0.057(2) 0.0509(18) 0.0436(18) 0.0107(15) 0.0022(15) 0.0188(16)
C17 0.077(3) 0.073(3) 0.052(2) 0.017(2) -0.002(2) 0.037(2)
C18 0.0499(19) 0.0544(19) 0.048(2) 0.0163(16) 0.0024(15) 0.0247(15)
C43 0.044(2) 0.074(2) 0.053(2) 0.0201(19) 0.0121(16) 0.0234(18)
N1 0.0361(18) 0.067(2) 0.091(3) -0.0030(19) 0.0058(16) 0.0130(15)
C21 0.052(2) 0.0513(19) 0.065(2) 0.0261(17) 0.0181(17) 0.0135(15)
C22 0.081(3) 0.055(2) 0.063(2) 0.020(2) 0.004(2) 0.033(2)
C23 0.0377(18) 0.0520(18) 0.061(2) 0.0183(16) 0.0077(15) 0.0136(14)
C24 0.069(3) 0.081(3) 0.059(2) 0.034(2) 0.0272(19) 0.044(2)
C25 0.072(3) 0.103(3) 0.065(3) 0.027(2) 0.030(2) 0.051(3)
C26 0.066(3) 0.089(3) 0.062(3) 0.009(2) 0.010(2) 0.036(2)
F6 0.085(2) 0.231(4) 0.159(4) -0.076(3) 0.019(2) 0.072(3)
F1 0.127(3) 0.203(4) 0.097(2) 0.098(2) 0.0295(19) 0.078(3)
C29 0.064(3) 0.073(3) 0.090(3) 0.035(2) 0.034(3) 0.019(2)
C30 0.087(3) 0.081(3) 0.070(3) 0.022(2) 0.015(2) 0.059(2)
C31 0.047(2) 0.085(3) 0.071(3) 0.018(2) 0.001(2) 0.0153(19)
C32 0.042(2) 0.103(4) 0.113(4) 0.021(3) 0.000(3) 0.018(2)
F3 0.253(5) 0.089(2) 0.117(3) -0.008(2) -0.119(3) 0.050(2)
F5 0.278(6) 0.119(3) 0.135(3) 0.042(2) 0.092(3) 0.127(3)
F4 0.208(4) 0.160(3) 0.0615(19) -0.0115(19) -0.008(2) 0.114(3)
C36 0.047(3) 0.086(3) 0.120(5) 0.027(3) 0.033(3) 0.015(2)

loop_
_atom_type_symbol
_atom_type_description
_atom_type_scat_dispersion_real
_atom_type_scat_dispersion_imag
_atom_type_scat_source
C C 0.0033 0.0016 'International Tables Vol C Tables 4.2.6.8 and 6.1.1.4'
H H 0.0000 0.0000 'International Tables Vol C Tables 4.2.6.8 and 6.1.1.4'
Cl Cl 0.1484 0.1585 'International Tables Vol C Tables 4.2.6.8 and 6.1.1.4'
F F 0.0171 0.0103 'International Tables Vol C Tables 4.2.6.8 and 6.1.1.4'
N N 0.0061 0.0033 'International Tables Vol C Tables 4.2.6.8 and 6.1.1.4'
O O 0.0106 0.0060 'International Tables Vol C Tables 4.2.6.8 and 6.1.1.4'

loop_
_geom_angle_atom_site_label_1
_geom_angle_atom_site_label_2
_geom_angle_atom_site_label_3
_geom_angle
C5 O5 C18 106.3(2)
C15 O4 C9 106.7(3)
O5 C5 C11 113.7(2)
O5 C5 C12 110.2(3)
C12 C5 C11 136.2(3)
O2 C40 N2AA 122.2(3)
O2 C40 C12 121.9(3)
N2AA C40 C12 115.9(3)
C18 C41 C12 106.7(3)
O4 C9 C23 114.7(3)
C10 C9 O4 109.4(3)
C10 C9 C23 135.9(3)
C9 C10 C39 124.6(3)
C9 C10 C43 106.5(3)
C43 C10 C39 128.7(3)
C16 C11 C5 122.7(3)
C16 C11 C24 118.0(3)
C24 C11 C5 119.2(3)
C5 C12 C40 128.0(3)
C5 C12 C41 106.0(3)
C41 C12 C40 126.0(3)
O3 C39 C10 121.5(3)
O3 C39 N1 122.0(3)
N1 C39 C10 116.4(3)
O4 C15 C26 115.9(3)
C43 C15 O4 110.7(3)
C43 C15 C26 133.4(4)
C11 C16 Cl1 120.7(3)
C11 C16 C22 120.5(4)
C22 C16 Cl1 118.7(3)
F2 C17 C18 110.7(3)
F2 C17 F1 104.8(3)
F1 C17 C18 112.9(4)
F3 C17 F2 107.1(4)
F3 C17 C18 113.9(3)
F3 C17 F1 106.9(4)
O5 C18 C17 115.3(3)
C41 C18 O5 110.8(3)
C41 C18 C17 133.9(3)
C15 C43 C10 106.7(3)
C23 C21 Cl2 120.2(3)
C29 C21 Cl2 118.7(4)
C29 C21 C23 121.1(4)
C30 C22 C16 120.6(4)
C21 C23 C9 122.8(3)
C31 C23 C9 119.5(4)
C31 C23 C21 117.7(3)
C25 C24 C11 120.8(4)
C30 C25 C24 120.5(4)
F6 C26 C15 111.6(4)
F6 C26 F5 106.9(5)
F5 C26 C15 113.0(4)
F4 C26 C15 114.7(4)
F4 C26 F6 107.4(5)
F4 C26 F5 102.6(4)
C36 C29 C21 119.1(5)
C22 C30 C25 119.6(4)
C23 C31 C32 121.1(5)
C36 C32 C31 119.7(5)
C32 C36 C29 121.3(4)

loop_
_geom_bond_atom_site_label_1
_geom_bond_atom_site_label_2
_geom_bond_distance
Cl1 C16 1.732(4)
Cl2 C21 1.728(4)
O5 C5 1.358(4)
O5 C18 1.376(4)
O4 C9 1.367(4)
O4 C15 1.362(4)
O2 C40 1.241(4)
O3 C39 1.217(4)
C5 C11 1.476(4)
C5 C12 1.363(4)
C40 N2AA 1.322(4)
C40 C12 1.485(5)
C41 C12 1.431(5)
C41 C18 1.329(5)
C9 C10 1.361(4)
C9 C23 1.466(5)
C10 C39 1.492(5)
C10 C43 1.419(5)
C11 C16 1.383(5)
C11 C24 1.387(5)
C39 N1 1.335(5)
F2 C17 1.318(5)
C15 C43 1.336(5)
C15 C26 1.466(5)
C16 C22 1.390(5)
C17 C18 1.468(5)
C17 F1 1.336(5)
C17 F3 1.266(5)
C21 C23 1.394(5)
C21 C29 1.381(6)
C22 C30 1.356(6)
C23 C31 1.379(6)
C24 C25 1.375(6)
C25 C30 1.374(6)
C26 F6 1.267(5)
C26 F5 1.313(6)
C26 F4 1.260(5)
C29 C36 1.368(8)
C31 C32 1.383(7)
C32 C36 1.353(8)
